data_4085022
loop_
_publ_author_name
'Bugenhagen, Bernhard E. C.'
'Brinn, Lisa'
'Prosenc, Marc H.'

_publ_section_title
;
 Syntheses, Structures, and Properties of Substituted
 Co(C5Me5)(2,7-di(OCH3)fluorenido Co(II) and Co(III) Complexes
;
_journal_issue 24
_journal_name_full Organometallics
_journal_page_first 7015
_journal_paper_doi 10.1021/om500928w
_journal_volume 33
_journal_year 2014
_chemical_formula_moiety 'C25 H28 Co O2'
_chemical_formula_sum 'C25 H28 Co O2'
_chemical_formula_weight 419.40
_chemical_name_systematic 2,7-dimethoxyfluorenyl-pentamethylcyclopentadienylcobalt(II)
_space_group_crystal_system monoclinic
_space_group_IT_number 14
_space_group_name_Hall '-P 2yn'
_space_group_name_H-M_alt 'P 1 21/n 1'
_symmetry_space_group_name_Hall '-P 2yn'
_symmetry_space_group_name_H-M 'P 1 21/n 1'
_atom_sites_solution_hydrogens geom
_atom_sites_solution_primary direct
_audit_update_record
;
2013-09-14 # Formatted by publCIF
;
_cell_angle_alpha 90
_cell_angle_beta 104.244(2)
_cell_angle_gamma 90
_cell_formula_units_Z 4
_cell_length_a 12.5015(3)
_cell_length_b 8.31079(16)
_cell_length_c 19.7907(5)
_cell_measurement_reflns_used 9860
_cell_measurement_temperature 100.01(10)
_cell_measurement_theta_max 29.1290
_cell_measurement_theta_min 3.3990
_cell_volume 1992.99(8)
_computing_cell_refinement
;
CrysAlisPro, Agilent Technologies,
Version 1.171.36.24 (release 03-12-2012 CrysAlis171 .NET)
(compiled Dec  3 2012,18:21:49)
;
_computing_data_collection
;
CrysAlisPro, Agilent Technologies,
Version 1.171.36.24 (release 03-12-2012 CrysAlis171 .NET)
(compiled Dec  3 2012,18:21:49)
;
_computing_data_reduction
;
CrysAlisPro, Agilent Technologies,
Version 1.171.36.24 (release 03-12-2012 CrysAlis171 .NET)
(compiled Dec  3 2012,18:21:49)
;
_computing_molecular_graphics
;
O. V. Dolomanov, L. J. Bourhis, R. J. Gildea, J. A. K. Howard and H. Puschmann,
OLEX2: a complete structure solution, refinement and analysis program.
J. Appl. Cryst. (2009). 42, 339-341.
;
_computing_publication_material
;
O. V. Dolomanov, L. J. Bourhis, R. J. Gildea, J. A. K. Howard and H. Puschmann,
OLEX2: a complete structure solution, refinement and analysis program.
J. Appl. Cryst. (2009). 42, 339-341.
;
_computing_structure_refinement
;
SHELXL, G.M. Sheldrick, Acta Cryst.
(2008). A64, 112-122
;
_computing_structure_solution
;
SHELXS, G.M. Sheldrick, Acta Cryst.
(2008). A64, 112-122
;
_diffrn_ambient_temperature 100.01(10)
_diffrn_detector_area_resol_mean 10.4127
_diffrn_measured_fraction_theta_full 0.9982
_diffrn_measured_fraction_theta_max 0.9271
_diffrn_measurement_details
;
  1 omega    1.00   94.00   1.0000   20.0000
omega____ theta____ kappa____ phi______ frames
    -       14.3895   38.0000  -60.0000 93

  2 omega  -16.00   94.00   1.0000   20.0000
omega____ theta____ kappa____ phi______ frames
    -       14.3895   38.0000 -150.0000 110

  3 omega  -64.00   47.00   1.0000   20.0000
omega____ theta____ kappa____ phi______ frames
    -       14.3895  -57.0000  150.0000 111

  4 omega   39.00  105.00   1.0000   20.0000
omega____ theta____ kappa____ phi______ frames
    -       14.3895 -178.0000  150.0000 66

  5 omega  -20.00   58.00   1.0000   20.0000
omega____ theta____ kappa____ phi______ frames
    -       14.3895  -99.0000  -60.0000 78

  6 omega  -21.00   96.00   1.0000   20.0000
omega____ theta____ kappa____ phi______ frames
    -       14.3895   77.0000   60.0000 117
;
_diffrn_measurement_device_type 'SuperNova, Dual, Cu at zero, Atlas'
_diffrn_measurement_method '\w scans'
_diffrn_orient_matrix_UB_11 -0.0574475000
_diffrn_orient_matrix_UB_12 0.0009824000
_diffrn_orient_matrix_UB_13 -0.0020726000
_diffrn_orient_matrix_UB_21 0.0088767000
_diffrn_orient_matrix_UB_22 0.0561786000
_diffrn_orient_matrix_UB_23 0.0278079000
_diffrn_orient_matrix_UB_31 -0.0068787000
_diffrn_orient_matrix_UB_32 0.0642362000
_diffrn_orient_matrix_UB_33 -0.0242914000
_diffrn_radiation_monochromator mirror
_diffrn_radiation_type 'Mo K\a'
_diffrn_radiation_wavelength 0.7107
_diffrn_reflns_av_R_equivalents 0.0423
_diffrn_reflns_av_unetI/netI 0.0318
_diffrn_reflns_Laue_measured_fraction_full 0.999
_diffrn_reflns_Laue_measured_fraction_max 0.998
_diffrn_reflns_limit_h_max 16
_diffrn_reflns_limit_h_min -16
_diffrn_reflns_limit_k_max 10
_diffrn_reflns_limit_k_min -10
_diffrn_reflns_limit_l_max 25
_diffrn_reflns_limit_l_min -25
_diffrn_reflns_number 25531
_diffrn_reflns_point_group_measured_fraction_full 0.999
_diffrn_reflns_point_group_measured_fraction_max 0.998
_diffrn_reflns_theta_full 25.242
_diffrn_reflns_theta_max 27.486
_diffrn_reflns_theta_min 2.972
_diffrn_source 'SuperNova (Mo) X-ray Source'
_exptl_absorpt_coefficient_mu 0.879
_exptl_absorpt_correction_T_max 0.912
_exptl_absorpt_correction_T_min 0.866
_exptl_absorpt_correction_type analytical
_exptl_absorpt_process_details
;
CrysAlisPro, Agilent Technologies,
Version 1.171.36.24 (release 03-12-2012 CrysAlis171 .NET)
(compiled Dec  3 2012,18:21:49)
Analytical numeric absorption correction using a multifaceted crystal
            model based on expressions derived by R.C. Clark & J.S. Reid.
(Clark, R. C. & Reid, J. S. (1995). Acta Cryst. A51, 887-897)
;
_exptl_crystal_colour 'metallic dark green'
_exptl_crystal_colour_lustre metallic
_exptl_crystal_colour_modifier dark
_exptl_crystal_colour_primary green
_exptl_crystal_density_diffrn 1.398
_exptl_crystal_description
;
;
_exptl_crystal_F_000 884
_exptl_crystal_preparation
'At room-temperature, a solution of Co(II)Cp*acac in THF was treated with an equimolar quantity of Sodium-(2,7-dimethoxyfluorenide) whereupon the Solution turned green. After stirring overnight, the solvent was removed in vacuo, the reaction mixture suspended in hexane and filtered over glass-wool. A green, amorphous, extremely air and moisture sensitive powder was obtained (41 mg, XX% yield)'
_exptl_crystal_recrystallization_method
'Single-crystals suitable for x-ray diffraction were obtained from a solution in n-hexane by evaporation'
_exptl_crystal_size_max 0.2422
_exptl_crystal_size_mid 0.2048
_exptl_crystal_size_min 0.1529
_refine_diff_density_max 0.509
_refine_diff_density_min -0.389
_refine_diff_density_rms 0.066
_refine_ls_extinction_method none
_refine_ls_goodness_of_fit_ref 1.045
_refine_ls_hydrogen_treatment constr
_refine_ls_matrix_type full
_refine_ls_number_parameters 260
_refine_ls_number_reflns 4566
_refine_ls_number_restraints 0
_refine_ls_restrained_S_all 1.045
_refine_ls_R_factor_all 0.0533
_refine_ls_R_factor_gt 0.0394
_refine_ls_shift/su_max 0.001
_refine_ls_shift/su_mean 0.000
_refine_ls_structure_factor_coef Fsqd
_refine_ls_weighting_details 'w=1/[\s^2^(Fo^2^)+(0.0462P)^2^+1.5324P] where P=(Fo^2^+2Fc^2^)/3'
_refine_ls_weighting_scheme calc
_refine_ls_wR_factor_gt 0.0941
_refine_ls_wR_factor_ref 0.1040
_reflns_Friedel_coverage 0.000
_reflns_number_gt 3686
_reflns_number_total 4566
_reflns_threshold_expression 'I > 2\s(I)'
_cod_data_source_file om500928w_si_001.cif
_cod_data_source_block bb_lb6
_cod_depositor_comments 'Adding full bibliography for 4085022--4085023.cif.'
_cod_database_code 4085022
_shelx_space_group_comment
;
The symmetry employed for this shelxl refinement is uniquely defined
by the following loop, which should always be used as a source of
symmetry information in preference to the above space-group names.
They are only intended as comments.
;
_shelxl_version_number 2013-4

loop_
_space_group_symop_operation_xyz
'x, y, z'
'-x+1/2, y+1/2, -z+1/2'
'-x, -y, -z'
'x-1/2, -y-1/2, z-1/2'

loop_
_atom_site_label
_atom_site_type_symbol
_atom_site_fract_x
_atom_site_fract_y
_atom_site_fract_z
_atom_site_U_iso_or_equiv
_atom_site_adp_type
_atom_site_occupancy
_atom_site_site_symmetry_order
_atom_site_calc_flag
_atom_site_refinement_flags_posn
_atom_site_refinement_flags_adp
Co1 Co 0.81618(2) 0.74021(3) 0.10428(2) 0.02150(10) Uani 1 1 d . .
O2 O 0.40691(13) 0.8872(2) 0.07439(9) 0.0383(4) Uani 1 1 d . .
C1 C 1.01101(18) 0.9621(3) 0.19330(11) 0.0269(5) Uani 1 1 d . .
H1 H 1.0413 1.0379 0.1689 0.032 Uiso 1 1 calc R U
C15 C 0.88776(17) 0.5172(2) 0.09320(11) 0.0255(4) Uani 1 1 d . .
C9A C 0.89634(18) 0.9252(2) 0.17361(11) 0.0239(4) Uani 1 1 d . .
C8A C 0.70585(17) 0.9202(2) 0.12826(11) 0.0243(4) Uani 1 1 d . .
C8 C 0.59427(18) 0.9454(3) 0.09203(12) 0.0269(5) Uani 1 1 d . .
H8 H 0.5760 1.0195 0.0558 0.032 Uiso 1 1 calc R U
C13 C 0.73356(18) 0.6169(3) 0.01395(12) 0.0269(5) Uani 1 1 d . .
O1 O 1.18602(13) 0.9113(2) 0.27608(9) 0.0424(4) Uani 1 1 d . .
C12 C 0.82940(19) 0.7003(3) 0.00456(11) 0.0270(5) Uani 1 1 d . .
C7 C 0.51387(18) 0.8575(3) 0.11171(12) 0.0291(5) Uani 1 1 d . .
C4B C 0.73164(18) 0.8054(3) 0.18416(11) 0.0256(4) Uani 1 1 d . .
C4A C 0.85198(18) 0.8071(3) 0.21202(11) 0.0255(4) Uani 1 1 d . .
C14 C 0.76867(17) 0.5073(2) 0.06957(11) 0.0255(5) Uani 1 1 d . .
C18 C 0.61664(19) 0.6484(3) -0.02547(13) 0.0337(5) Uani 1 1 d . .
H18A H 0.5673 0.6146 0.0021 0.051 Uiso 1 1 calc R U
H18B H 0.6008 0.5893 -0.0685 0.051 Uiso 1 1 calc R U
H18C H 0.6070 0.7613 -0.0352 0.051 Uiso 1 1 calc R U
C9 C 0.80833(17) 0.9832(2) 0.11788(11) 0.0239(4) Uani 1 1 d . .
H9 H 0.8160 1.0496 0.0815 0.029 Uiso 1 1 calc R U
C4 C 0.9224(2) 0.7251(3) 0.26777(12) 0.0302(5) Uani 1 1 d . .
H4 H 0.8946 0.6463 0.2921 0.036 Uiso 1 1 calc R U
C5 C 0.6471(2) 0.7189(3) 0.20247(12) 0.0309(5) Uani 1 1 d . .
H5 H 0.6636 0.6442 0.2386 0.037 Uiso 1 1 calc R U
C16 C 0.92513(18) 0.6342(3) 0.05194(12) 0.0278(5) Uani 1 1 d . .
C19 C 0.69588(19) 0.3991(3) 0.09902(13) 0.0336(5) Uani 1 1 d . .
H19A H 0.7350 0.3634 0.1445 0.050 Uiso 1 1 calc R U
H19B H 0.6751 0.3076 0.0690 0.050 Uiso 1 1 calc R U
H19C H 0.6309 0.4568 0.1024 0.050 Uiso 1 1 calc R U
C3 C 1.0317(2) 0.7622(3) 0.28567(12) 0.0326(5) Uani 1 1 d . .
H3 H 1.0786 0.7077 0.3223 0.039 Uiso 1 1 calc R U
C21 C 1.04239(19) 0.6832(3) 0.05812(14) 0.0357(5) Uani 1 1 d . .
H21A H 1.0445 0.7927 0.0430 0.054 Uiso 1 1 calc R U
H21B H 1.0745 0.6145 0.0295 0.054 Uiso 1 1 calc R U
H21C H 1.0834 0.6739 0.1058 0.054 Uiso 1 1 calc R U
C2 C 1.07526(18) 0.8825(3) 0.24936(12) 0.0300(5) Uani 1 1 d . .
C17 C 0.8286(2) 0.8233(3) -0.05099(13) 0.0380(6) Uani 1 1 d . .
H17A H 0.7629 0.8873 -0.0579 0.057 Uiso 1 1 calc R U
H17B H 0.8302 0.7698 -0.0937 0.057 Uiso 1 1 calc R U
H17C H 0.8922 0.8914 -0.0369 0.057 Uiso 1 1 calc R U
C6 C 0.5394(2) 0.7450(3) 0.16670(13) 0.0317(5) Uani 1 1 d . .
H6 H 0.4830 0.6880 0.1789 0.038 Uiso 1 1 calc R U
C20 C 0.95907(19) 0.4169(3) 0.14953(13) 0.0344(5) Uani 1 1 d . .
H20A H 1.0105 0.4850 0.1808 0.052 Uiso 1 1 calc R U
H20B H 0.9987 0.3396 0.1291 0.052 Uiso 1 1 calc R U
H20C H 0.9137 0.3618 0.1748 0.052 Uiso 1 1 calc R U
C11 C 0.3228(2) 0.7843(3) 0.08516(17) 0.0440(6) Uani 1 1 d . .
H11A H 0.2539 0.8134 0.0538 0.066 Uiso 1 1 calc R U
H11B H 0.3168 0.7945 0.1324 0.066 Uiso 1 1 calc R U
H11C H 0.3406 0.6750 0.0766 0.066 Uiso 1 1 calc R U
C10 C 1.2332(2) 1.0377(4) 0.24536(16) 0.0516(7) Uani 1 1 d . .
H10A H 1.2325 1.0097 0.1982 0.077 Uiso 1 1 calc R U
H10B H 1.3079 1.0548 0.2714 0.077 Uiso 1 1 calc R U
H10C H 1.1913 1.1344 0.2456 0.077 Uiso 1 1 calc R U

loop_
_atom_site_aniso_label
_atom_site_aniso_U_11
_atom_site_aniso_U_22
_atom_site_aniso_U_33
_atom_site_aniso_U_23
_atom_site_aniso_U_13
_atom_site_aniso_U_12
Co1 0.02400(16) 0.01918(16) 0.02148(17) -0.00184(11) 0.00591(11) 0.00035(11)
O2 0.0254(8) 0.0389(9) 0.0497(11) 0.0041(8) 0.0077(7) -0.0023(7)
C1 0.0302(11) 0.0240(11) 0.0253(11) -0.0040(9) 0.0045(9) -0.0006(9)
C15 0.0267(11) 0.0210(10) 0.0286(12) -0.0050(8) 0.0063(9) 0.0026(9)
C9A 0.0308(11) 0.0184(10) 0.0219(10) -0.0031(8) 0.0053(8) 0.0017(8)
C8A 0.0292(11) 0.0187(10) 0.0259(11) -0.0042(8) 0.0087(9) 0.0005(8)
C8 0.0309(11) 0.0216(10) 0.0286(12) -0.0005(9) 0.0085(9) 0.0011(9)
C13 0.0309(11) 0.0227(10) 0.0264(11) -0.0057(9) 0.0058(9) -0.0005(9)
O1 0.0315(9) 0.0472(11) 0.0414(10) 0.0042(8) -0.0050(8) 0.0013(8)
C12 0.0347(12) 0.0242(10) 0.0236(11) -0.0051(9) 0.0098(9) -0.0002(9)
C7 0.0262(11) 0.0287(11) 0.0327(12) -0.0045(9) 0.0078(9) 0.0020(9)
C4B 0.0323(11) 0.0225(10) 0.0235(11) -0.0006(8) 0.0097(9) 0.0031(9)
C4A 0.0334(12) 0.0217(10) 0.0222(11) -0.0024(8) 0.0084(9) 0.0016(9)
C14 0.0281(11) 0.0188(10) 0.0296(12) -0.0041(8) 0.0071(9) -0.0008(8)
C18 0.0336(12) 0.0320(12) 0.0312(13) -0.0045(10) -0.0001(10) 0.0014(10)
C9 0.0306(11) 0.0188(10) 0.0219(11) -0.0006(8) 0.0056(9) 0.0005(8)
C4 0.0402(13) 0.0295(11) 0.0221(11) 0.0032(9) 0.0101(10) 0.0052(10)
C5 0.0391(13) 0.0284(11) 0.0289(12) 0.0028(9) 0.0154(10) 0.0019(10)
C16 0.0288(11) 0.0249(11) 0.0315(12) -0.0100(9) 0.0109(9) -0.0025(9)
C19 0.0349(12) 0.0236(11) 0.0432(14) 0.0004(10) 0.0119(11) -0.0016(10)
C3 0.0401(13) 0.0342(12) 0.0219(11) 0.0020(9) 0.0048(10) 0.0096(10)
C21 0.0327(12) 0.0356(13) 0.0418(14) -0.0119(11) 0.0146(11) -0.0052(10)
C2 0.0284(11) 0.0312(12) 0.0278(12) -0.0048(9) 0.0015(9) 0.0032(9)
C17 0.0515(15) 0.0353(13) 0.0304(13) 0.0016(10) 0.0159(11) -0.0036(12)
C6 0.0344(12) 0.0299(12) 0.0349(13) -0.0014(10) 0.0164(10) -0.0040(10)
C20 0.0310(12) 0.0293(12) 0.0411(14) -0.0005(10) 0.0053(10) 0.0060(10)
C11 0.0325(13) 0.0377(14) 0.0616(18) -0.0021(13) 0.0113(12) -0.0046(11)
C10 0.0312(14) 0.0624(19) 0.0548(18) 0.0068(15) -0.0015(12) -0.0087(13)

loop_
_atom_type_symbol
_atom_type_description
_atom_type_scat_dispersion_real
_atom_type_scat_dispersion_imag
_atom_type_scat_source
C C 0.0033 0.0016 'International Tables Vol C Tables 4.2.6.8 and 6.1.1.4'
H H 0.0000 0.0000 'International Tables Vol C Tables 4.2.6.8 and 6.1.1.4'
O O 0.0106 0.0060 'International Tables Vol C Tables 4.2.6.8 and 6.1.1.4'
Co Co 0.3494 0.9721 'International Tables Vol C Tables 4.2.6.8 and 6.1.1.4'

loop_
_exptl_crystal_face_index_h
_exptl_crystal_face_index_k
_exptl_crystal_face_index_l
_exptl_crystal_face_perp_dist
_exptl_oxdiff_crystal_face_indexfrac_h
_exptl_oxdiff_crystal_face_indexfrac_k
_exptl_oxdiff_crystal_face_indexfrac_l
_exptl_oxdiff_crystal_face_x
_exptl_oxdiff_crystal_face_y
_exptl_oxdiff_crystal_face_z
-3 11 7 0.0882 -3.3910 11.2123 7.2100 0.1909 0.8003 0.5684
-3 -4 27 0.0832 -3.1565 -3.5655 26.5282 0.1228 0.5094 -0.8517
4 1 -28 0.0823 3.9098 0.8534 -27.8167 -0.1661 -0.6909 0.7036
3 1 -28 0.0788 2.6273 0.5286 -27.7343 -0.0929 -0.7182 0.6896
2 -12 -3 0.0963 1.5641 -11.6297 -2.8849 -0.0953 -0.7197 -0.6877
-12 2 -16 0.0446 -11.5047 1.9426 -15.5063 0.6950 -0.4242 0.5806
-2 -9 18 0.1036 -1.8125 -9.0801 17.5680 0.0588 -0.0377 -0.9976
14 2 10 0.0871 14.2463 2.0860 9.6256 -0.8363 0.5113 -0.1978
15 5 4 0.0874 14.6794 4.9556 3.9355 -0.8466 0.5181 0.1218
-16 5 4 0.0581 -15.6255 5.3314 3.7936 0.8950 0.2663 0.3578
12 -8 4 0.0951 12.1932 -7.6075 3.7998 -0.7158 -0.2135 -0.6649
16 1 -16 0.0912 16.4334 0.5662 -16.0958 -0.9101 -0.2699 0.3143

loop_
_geom_angle_atom_site_label_1
_geom_angle_atom_site_label_2
_geom_angle_atom_site_label_3
_geom_angle
C15 Co1 C9A 123.98(8)
C15 Co1 C8A 161.21(8)
C15 Co1 C13 67.16(8)
C15 Co1 C4B 126.39(9)
C15 Co1 C4A 110.14(8)
C15 Co1 C16 39.63(8)
C9A Co1 C8A 65.53(8)
C9A Co1 C4B 65.77(8)
C9A Co1 C4A 39.14(8)
C8A Co1 C4B 38.66(8)
C13 Co1 C9A 162.23(8)
C13 Co1 C8A 108.52(8)
C13 Co1 C4B 121.02(9)
C13 Co1 C4A 155.98(9)
C12 Co1 C15 67.52(9)
C12 Co1 C9A 126.77(9)
C12 Co1 C8A 122.00(9)
C12 Co1 C13 40.49(9)
C12 Co1 C4B 155.46(9)
C12 Co1 C4A 162.75(9)
C12 Co1 C14 67.49(9)
C12 Co1 C16 40.52(9)
C4A Co1 C8A 65.84(8)
C4A Co1 C4B 39.80(8)
C14 Co1 C15 40.53(8)
C14 Co1 C9A 157.94(8)
C14 Co1 C8A 124.54(8)
C14 Co1 C13 39.42(8)
C14 Co1 C4B 108.64(8)
C14 Co1 C4A 122.72(9)
C14 Co1 C16 67.37(8)
C9 Co1 C15 157.64(9)
C9 Co1 C9A 40.09(8)
C9 Co1 C8A 40.02(8)
C9 Co1 C13 124.43(8)
C9 Co1 C12 107.75(9)
C9 Co1 C4B 67.08(8)
C9 Co1 C4A 67.49(8)
C9 Co1 C14 159.98(8)
C9 Co1 C16 122.58(8)
C16 Co1 C9A 111.11(8)
C16 Co1 C8A 157.63(9)
C16 Co1 C13 67.51(9)
C16 Co1 C4B 162.59(9)
C16 Co1 C4A 126.78(9)
C7 O2 C11 118.0(2)
C9A C1 H1 121.0
C2 C1 H1 121.0
C2 C1 C9A 117.9(2)
C14 C15 Co1 69.65(11)
C14 C15 C20 125.8(2)
C16 C15 Co1 70.36(12)
C16 C15 C14 108.09(19)
C16 C15 C20 126.1(2)
C20 C15 Co1 127.33(15)
C1 C9A Co1 127.72(15)
C1 C9A C4A 119.81(19)
C1 C9A C9 131.9(2)
C4A C9A Co1 70.54(12)
C4A C9A C9 108.29(19)
C9 C9A Co1 66.36(11)
C8 C8A Co1 126.25(15)
C8 C8A C4B 119.58(19)
C8 C8A C9 132.2(2)
C4B C8A Co1 71.05(12)
C4B C8A C9 108.14(18)
C9 C8A Co1 65.42(11)
C8A C8 H8 120.8
C7 C8 C8A 118.4(2)
C7 C8 H8 120.8
C12 C13 Co1 67.84(12)
C12 C13 C18 125.8(2)
C14 C13 Co1 69.98(12)
C14 C13 C12 107.64(19)
C14 C13 C18 126.4(2)
C18 C13 Co1 124.74(15)
C2 O1 C10 116.81(19)
C13 C12 Co1 71.67(12)
C13 C12 C16 108.6(2)
C13 C12 C17 124.7(2)
C16 C12 Co1 71.61(12)
C16 C12 C17 126.4(2)
C17 C12 Co1 127.52(16)
O2 C7 C6 122.5(2)
C8 C7 O2 115.7(2)
C8 C7 C6 121.9(2)
C8A C4B Co1 70.29(12)
C8A C4B C4A 107.29(18)
C4A C4B Co1 68.87(12)
C5 C4B Co1 126.44(16)
C5 C4B C8A 120.1(2)
C5 C4B C4A 132.7(2)
C9A C4A Co1 70.32(12)
C9A C4A C4B 107.57(18)
C4B C4A Co1 71.34(12)
C4 C4A Co1 126.30(16)
C4 C4A C9A 119.9(2)
C4 C4A C4B 132.4(2)
C15 C14 Co1 69.82(11)
C15 C14 C19 125.7(2)
C13 C14 Co1 70.60(12)
C13 C14 C15 108.21(18)
C13 C14 C19 126.1(2)
C19 C14 Co1 125.42(15)
C13 C18 H18A 109.5
C13 C18 H18B 109.5
C13 C18 H18C 109.5
H18A C18 H18B 109.5
H18A C18 H18C 109.5
H18B C18 H18C 109.5
Co1 C9 H9 117.8
C9A C9 Co1 73.55(12)
C9A C9 C8A 107.93(18)
C9A C9 H9 126.0
C8A C9 Co1 74.56(12)
C8A C9 H9 126.0
C4A C4 H4 120.3
C3 C4 C4A 119.3(2)
C3 C4 H4 120.3
C4B C5 H5 120.3
C6 C5 C4B 119.5(2)
C6 C5 H5 120.3
C15 C16 Co1 70.02(12)
C15 C16 C12 107.35(19)
C15 C16 C21 126.4(2)
C12 C16 Co1 67.88(12)
C12 C16 C21 126.2(2)
C21 C16 Co1 125.94(15)
C14 C19 H19A 109.5
C14 C19 H19B 109.5
C14 C19 H19C 109.5
H19A C19 H19B 109.5
H19A C19 H19C 109.5
H19B C19 H19C 109.5
C4 C3 H3 119.5
C4 C3 C2 121.0(2)
C2 C3 H3 119.5
C16 C21 H21A 109.5
C16 C21 H21B 109.5
C16 C21 H21C 109.5
H21A C21 H21B 109.5
H21A C21 H21C 109.5
H21B C21 H21C 109.5
C1 C2 O1 124.2(2)
C1 C2 C3 122.0(2)
O1 C2 C3 113.8(2)
C12 C17 H17A 109.5
C12 C17 H17B 109.5
C12 C17 H17C 109.5
H17A C17 H17B 109.5
H17A C17 H17C 109.5
H17B C17 H17C 109.5
C7 C6 H6 119.7
C5 C6 C7 120.6(2)
C5 C6 H6 119.7
C15 C20 H20A 109.5
C15 C20 H20B 109.5
C15 C20 H20C 109.5
H20A C20 H20B 109.5
H20A C20 H20C 109.5
H20B C20 H20C 109.5
O2 C11 H11A 109.5
O2 C11 H11B 109.5
O2 C11 H11C 109.5
H11A C11 H11B 109.5
H11A C11 H11C 109.5
H11B C11 H11C 109.5
O1 C10 H10A 109.5
O1 C10 H10B 109.5
O1 C10 H10C 109.5
H10A C10 H10B 109.5
H10A C10 H10C 109.5
H10B C10 H10C 109.5

loop_
_geom_bond_atom_site_label_1
_geom_bond_atom_site_label_2
_geom_bond_distance
Co1 C15 2.093(2)
Co1 C9A 2.139(2)
Co1 C8A 2.165(2)
Co1 C13 2.099(2)
Co1 C12 2.047(2)
Co1 C4B 2.175(2)
Co1 C4A 2.142(2)
Co1 C14 2.090(2)
Co1 C9 2.043(2)
Co1 C16 2.097(2)
O2 C7 1.381(3)
O2 C11 1.411(3)
C1 H1 0.9300
C1 C9A 1.423(3)
C1 C2 1.369(3)
C15 C14 1.449(3)
C15 C16 1.420(3)
C15 C20 1.498(3)
C9A C4A 1.434(3)
C9A C9 1.436(3)
C8A C8 1.418(3)
C8A C4B 1.437(3)
C8A C9 1.445(3)
C8 H8 0.9300
C8 C7 1.374(3)
C13 C12 1.435(3)
C13 C14 1.413(3)
C13 C18 1.501(3)
O1 C2 1.376(3)
O1 C10 1.414(3)
C12 C16 1.436(3)
C12 C17 1.499(3)
C7 C6 1.411(3)
C4B C4A 1.470(3)
C4B C5 1.397(3)
C4A C4 1.407(3)
C14 C19 1.496(3)
C18 H18A 0.9600
C18 H18B 0.9600
C18 H18C 0.9600
C9 H9 0.9300
C4 H4 0.9300
C4 C3 1.360(4)
C5 H5 0.9300
C5 C6 1.375(3)
C16 C21 1.497(3)
C19 H19A 0.9600
C19 H19B 0.9600
C19 H19C 0.9600
C3 H3 0.9300
C3 C2 1.416(3)
C21 H21A 0.9600
C21 H21B 0.9600
C21 H21C 0.9600
C17 H17A 0.9600
C17 H17B 0.9600
C17 H17C 0.9600
C6 H6 0.9300
C20 H20A 0.9600
C20 H20B 0.9600
C20 H20C 0.9600
C11 H11A 0.9600
C11 H11B 0.9600
C11 H11C 0.9600
C10 H10A 0.9600
C10 H10B 0.9600
C10 H10C 0.9600
